data_4332150
loop_
_publ_author_name
'Jackson, Andrew B.'
'White, Peter S.'
'Templeton, Joseph L.'

_publ_section_title
;
 Bis(acetylacetonato)tricarbonyl Tungsten(II):&#x00A0; A Convenient
 Precursor to Chiral Bis(acac) Tungsten(II) Complexes
;
_journal_issue 16
_journal_name_full 'Inorganic Chemistry'
_journal_page_first 6205
_journal_page_last 6213
_journal_paper_doi 10.1021/ic0600329
_journal_volume 45
_journal_year 2006
_chemical_formula_sum 'C13 H14 O7 W'
_chemical_formula_weight 466.09
_chemical_name_systematic
;

 ?

;
_space_group_IT_number 15
_symmetry_cell_setting monoclinic
_symmetry_space_group_name_Hall '-C 2yc'
_symmetry_space_group_name_H-M 'C 1 2/c 1'
_atom_sites_solution_hydrogens geom
_atom_sites_solution_primary direct
_atom_sites_solution_secondary difmap
_audit_creation_method SHELXL-97
_cell_angle_alpha 90.00
_cell_angle_beta 94.87(2)
_cell_angle_gamma 90.00
_cell_formula_units_Z 8
_cell_length_a 15.261(8)
_cell_length_b 15.416(8)
_cell_length_c 12.883(8)
_cell_measurement_reflns_used 3091
_cell_measurement_temperature 273(2)
_cell_measurement_theta_max 22.60
_cell_measurement_theta_min 2.64
_cell_volume 3020(3)
_computing_cell_refinement 'Bruker SMART'
_computing_data_collection 'Bruker SMART'
_computing_data_reduction 'Bruker SAINT'
_computing_molecular_graphics 'Bruker SHELXTL'
_computing_publication_material 'Bruker SHELXTL'
_computing_structure_refinement 'SHELXL-97 (Sheldrick, 1997)'
_computing_structure_solution 'SHELXS-97 (Sheldrick, 1990)'
_diffrn_ambient_temperature 273(2)
_diffrn_measured_fraction_theta_full 0.978
_diffrn_measured_fraction_theta_max 0.978
_diffrn_measurement_device_type 'CCD area detector'
_diffrn_measurement_method 'phi and omega scans'
_diffrn_radiation_monochromator graphite
_diffrn_radiation_source 'fine-focus sealed tube'
_diffrn_radiation_type MoK\a
_diffrn_radiation_wavelength 0.71073
_diffrn_reflns_av_R_equivalents 0.0694
_diffrn_reflns_av_sigmaI/netI 0.0594
_diffrn_reflns_limit_h_max 17
_diffrn_reflns_limit_h_min -17
_diffrn_reflns_limit_k_max 17
_diffrn_reflns_limit_k_min -17
_diffrn_reflns_limit_l_max 12
_diffrn_reflns_limit_l_min -14
_diffrn_reflns_number 13400
_diffrn_reflns_theta_full 24.07
_diffrn_reflns_theta_max 24.07
_diffrn_reflns_theta_min 1.88
_exptl_absorpt_coefficient_mu 7.679
_exptl_absorpt_correction_type none
_exptl_crystal_colour translucent
_exptl_crystal_density_diffrn 2.050
_exptl_crystal_density_meas 0
_exptl_crystal_density_method 'not measured'
_exptl_crystal_description needle
_exptl_crystal_F_000 1776
_exptl_crystal_size_max 0.30
_exptl_crystal_size_mid 0.05
_exptl_crystal_size_min 0.05
_refine_diff_density_max 1.273
_refine_diff_density_min -1.355
_refine_diff_density_rms 0.197
_refine_ls_extinction_coef 0.00005(3)
_refine_ls_extinction_expression Fc^*^=kFc[1+0.001xFc^2^\l^3^/sin(2\q)]^-1/4^
_refine_ls_extinction_method SHELXL
_refine_ls_goodness_of_fit_ref 1.083
_refine_ls_hydrogen_treatment mixed
_refine_ls_matrix_type full
_refine_ls_number_parameters 195
_refine_ls_number_reflns 2347
_refine_ls_number_restraints 0
_refine_ls_restrained_S_all 1.083
_refine_ls_R_factor_all 0.0689
_refine_ls_R_factor_gt 0.0379
_refine_ls_shift/su_max 0.001
_refine_ls_shift/su_mean 0.000
_refine_ls_structure_factor_coef Fsqd
_refine_ls_weighting_details 'calc w=1/[\s^2^(Fo^2^)+(0.0255P)^2^+40.2693P] where P=(Fo^2^+2Fc^2^)/3'
_refine_ls_weighting_scheme calc
_refine_ls_wR_factor_gt 0.0709
_refine_ls_wR_factor_ref 0.0837
_reflns_number_gt 1674
_reflns_number_total 2347
_reflns_threshold_expression >2sigma(I)
_cod_data_source_file ic0600329sup1.cif
_cod_data_source_block c05304
_cod_depositor_comments
;
The following automatic conversions were performed:

'_symmetry_cell_setting' value 'Monoclinic' changed to 'monoclinic'
according to /home/saulius/struct/CIF-dictionaries/cif_core.dic
dictionary named 'cif_core.dic' version 2.4.2 from 2011-04-26.

Automatic conversion script
Id: cif_fix_values 1891 2012-01-12 08:04:46Z andrius 
;
_cod_original_sg_symbol_H-M C2/c
_cod_database_code 4332150

loop_
_symmetry_equiv_pos_as_xyz
'x, y, z'
'-x, y, -z+1/2'
'x+1/2, y+1/2, z'
'-x+1/2, y+1/2, -z+1/2'
'-x, -y, -z'
'x, -y, z-1/2'
'-x+1/2, -y+1/2, -z'
'x+1/2, -y+1/2, z-1/2'

loop_
_atom_site_label
_atom_site_type_symbol
_atom_site_fract_x
_atom_site_fract_y
_atom_site_fract_z
_atom_site_U_iso_or_equiv
_atom_site_adp_type
_atom_site_occupancy
_atom_site_symmetry_multiplicity
_atom_site_calc_flag
_atom_site_refinement_flags
W1 W 0.26305(3) 1.06254(3) 0.42301(3) 0.02786(17) Uani 1 1 d .
O5 O 0.3576(4) 1.0032(4) 0.5298(5) 0.0320(17) Uani 1 1 d .
C3 C 0.4096(6) 0.8893(7) 0.4304(8) 0.029(3) Uani 1 1 d .
H3 H 0.4429 0.8388 0.4341 0.035 Uiso 1 1 calc R
O1 O 0.3190(4) 0.9795(4) 0.3169(5) 0.0308(17) Uani 1 1 d .
C4 C 0.4051(6) 0.9351(7) 0.5209(7) 0.027(2) Uani 1 1 d .
C6 C 0.3796(6) 0.8587(7) 0.2401(8) 0.035(3) Uani 1 1 d .
H6A H 0.3230 0.8406 0.2097 0.053 Uiso 1 1 calc R
H6B H 0.4146 0.8086 0.2597 0.053 Uiso 1 1 calc R
H6C H 0.4085 0.8924 0.1904 0.053 Uiso 1 1 calc R
C2 C 0.3686(7) 0.9118(7) 0.3332(8) 0.029(3) Uani 1 1 d .
C7 C 0.4565(6) 0.9081(7) 0.6204(8) 0.034(3) Uani 1 1 d .
H7A H 0.5125 0.9368 0.6259 0.051 Uiso 1 1 calc R
H7B H 0.4652 0.8464 0.6200 0.051 Uiso 1 1 calc R
H7C H 0.4246 0.9238 0.6786 0.051 Uiso 1 1 calc R
O8 O 0.2000(4) 0.9445(4) 0.4424(5) 0.0336(17) Uani 1 1 d .
C10 C 0.1152(7) 0.9825(8) 0.5822(9) 0.043(3) Uani 1 1 d .
H10 H 0.0676 0.9648 0.6175 0.052 Uiso 1 1 calc R
C11 C 0.1517(6) 1.0621(8) 0.6095(8) 0.030(2) Uani 1 1 d .
O12 O 0.2114(4) 1.1008(5) 0.5612(5) 0.0336(18) Uani 1 1 d .
C9 C 0.1425(7) 0.9267(8) 0.5075(9) 0.043(3) Uani 1 1 d .
C13 C 0.1056(8) 0.8354(7) 0.4972(10) 0.054(4) Uani 1 1 d .
H13A H 0.0777 0.8274 0.4282 0.081 Uiso 1 1 calc R
H13B H 0.0633 0.8269 0.5473 0.081 Uiso 1 1 calc R
H13C H 0.1525 0.7943 0.5095 0.081 Uiso 1 1 calc R
C14 C 0.1239(7) 1.1099(7) 0.7009(9) 0.039(3) Uani 1 1 d .
H14A H 0.1737 1.1188 0.7504 0.059 Uiso 1 1 calc R
H14B H 0.0801 1.0769 0.7328 0.059 Uiso 1 1 calc R
H14C H 0.0998 1.1651 0.6788 0.059 Uiso 1 1 calc R
C21 C 0.2723(7) 1.1326(8) 0.2943(11) 0.051(3) Uani 1 1 d .
O22 O 0.2768(5) 1.1749(5) 0.2196(7) 0.048(2) Uani 1 1 d .
O24 O 0.0766(5) 1.1294(5) 0.3341(6) 0.049(2) Uani 1 1 d .
C23 C 0.1463(7) 1.1073(7) 0.3647(9) 0.036(3) Uani 1 1 d .
O40 O 0.3777(5) 1.2266(5) 0.4820(6) 0.043(2) Uani 1 1 d .
C25 C 0.3333(7) 1.1671(7) 0.4549(9) 0.036(3) Uani 1 1 d .

loop_
_atom_site_aniso_label
_atom_site_aniso_U_11
_atom_site_aniso_U_22
_atom_site_aniso_U_33
_atom_site_aniso_U_23
_atom_site_aniso_U_13
_atom_site_aniso_U_12
W1 0.0214(2) 0.0346(3) 0.0268(3) 0.0006(2) -0.00227(16) -0.0001(2)
O5 0.035(4) 0.034(4) 0.026(4) -0.004(3) -0.009(3) 0.002(4)
C3 0.030(6) 0.033(6) 0.025(7) 0.004(5) 0.004(5) 0.002(5)
O1 0.030(4) 0.038(4) 0.023(4) 0.003(3) -0.008(3) 0.002(3)
C4 0.020(5) 0.036(6) 0.025(6) 0.007(6) 0.007(4) -0.007(5)
C6 0.025(6) 0.038(7) 0.042(8) 0.001(6) -0.003(5) 0.003(5)
C2 0.028(6) 0.039(7) 0.020(6) 0.002(5) 0.003(5) -0.006(5)
C7 0.022(6) 0.043(7) 0.035(7) 0.007(5) -0.002(5) 0.009(5)
O8 0.030(4) 0.041(4) 0.028(4) -0.003(4) -0.006(3) -0.003(4)
C10 0.034(7) 0.056(8) 0.039(8) 0.004(6) 0.001(6) -0.005(6)
C11 0.017(5) 0.051(7) 0.021(6) 0.005(6) -0.004(4) 0.009(6)
O12 0.021(4) 0.055(5) 0.024(4) 0.002(3) -0.006(3) 0.004(3)
C9 0.034(6) 0.049(8) 0.044(8) 0.011(6) -0.009(6) -0.008(6)
C13 0.061(8) 0.057(9) 0.042(8) 0.011(6) -0.005(7) -0.022(7)
C14 0.026(6) 0.054(7) 0.036(7) 0.000(6) -0.003(5) 0.004(5)
C21 0.032(7) 0.055(8) 0.064(10) 0.004(7) -0.003(7) 0.006(6)
O22 0.042(5) 0.056(6) 0.045(6) 0.003(5) 0.006(4) 0.004(4)
O24 0.034(5) 0.066(6) 0.044(6) 0.003(4) -0.013(4) 0.001(4)
C23 0.032(7) 0.042(7) 0.034(7) 0.007(5) 0.007(6) 0.007(5)
O40 0.037(5) 0.035(5) 0.056(6) 0.002(4) 0.000(4) 0.002(4)
C25 0.028(6) 0.039(7) 0.040(8) 0.002(6) -0.001(5) 0.008(5)

loop_
_atom_type_symbol
_atom_type_description
_atom_type_scat_dispersion_real
_atom_type_scat_dispersion_imag
_atom_type_scat_source
C C 0.0033 0.0016 'International Tables Vol C Tables 4.2.6.8 and 6.1.1.4'
H H 0.0000 0.0000 'International Tables Vol C Tables 4.2.6.8 and 6.1.1.4'
O O 0.0106 0.0060 'International Tables Vol C Tables 4.2.6.8 and 6.1.1.4'
W W -0.8490 6.8722 'International Tables Vol C Tables 4.2.6.8 and 6.1.1.4'

loop_
_geom_angle_atom_site_label_1
_geom_angle_atom_site_label_2
_geom_angle_atom_site_label_3
_geom_angle
C25 W1 C21 69.7(5)
C25 W1 C23 104.5(4)
C21 W1 C23 67.9(4)
C25 W1 O8 160.6(4)
C21 W1 O8 129.7(4)
C23 W1 O8 86.6(4)
C25 W1 O12 80.1(4)
C21 W1 O12 127.8(4)
C23 W1 O12 80.4(4)
O8 W1 O12 86.2(3)
C25 W1 O1 113.0(4)
C21 W1 O1 74.2(4)
C23 W1 O1 111.3(4)
O8 W1 O1 76.3(3)
O12 W1 O1 157.9(3)
C25 W1 O5 83.6(4)
C21 W1 O5 133.0(4)
C23 W1 O5 158.7(4)
O8 W1 O5 80.8(3)
O12 W1 O5 81.6(3)
O1 W1 O5 82.4(3)
C4 O5 W1 130.8(6)
C4 C3 C2 125.8(10)
C2 O1 W1 130.4(6)
O5 C4 C3 124.4(9)
O5 C4 C7 114.1(9)
C3 C4 C7 121.5(10)
O1 C2 C3 123.8(9)
O1 C2 C6 114.9(9)
C3 C2 C6 121.3(10)
C9 O8 W1 127.5(7)
C9 C10 C11 126.2(11)
O12 C11 C10 125.0(10)
O12 C11 C14 114.5(10)
C10 C11 C14 120.5(10)
C11 O12 W1 127.8(7)
O8 C9 C10 125.5(11)
O8 C9 C13 114.0(11)
C10 C9 C13 120.5(11)
O22 C21 W1 178.8(11)
O24 C23 W1 176.1(9)
O40 C25 W1 174.3(10)

loop_
_geom_bond_atom_site_label_1
_geom_bond_atom_site_label_2
_geom_bond_distance
W1 C25 1.960(12)
W1 C21 1.994(15)
W1 C23 1.997(11)
W1 O8 2.083(7)
W1 O12 2.092(7)
W1 O1 2.106(7)
W1 O5 2.115(7)
O5 C4 1.286(11)
C3 C4 1.370(14)
C3 C2 1.395(14)
O1 C2 1.296(11)
C4 C7 1.504(13)
C6 C2 1.473(14)
O8 C9 1.295(13)
C10 C9 1.381(16)
C10 C11 1.381(15)
C11 O12 1.291(11)
C11 C14 1.482(14)
C9 C13 1.517(15)
C21 O22 1.169(14)
O24 C23 1.153(12)
O40 C25 1.175(12)

loop_
_geom_torsion_atom_site_label_1
_geom_torsion_atom_site_label_2
_geom_torsion_atom_site_label_3
_geom_torsion_atom_site_label_4
_geom_torsion
C25 W1 O5 C4 -127.7(8)
C21 W1 O5 C4 -73.4(9)
C23 W1 O5 C4 118.5(12)
O8 W1 O5 C4 63.9(8)
O12 W1 O5 C4 151.4(8)
O1 W1 O5 C4 -13.4(8)
C25 W1 O1 C2 96.1(8)
C21 W1 O1 C2 155.3(8)
C23 W1 O1 C2 -146.7(8)
O8 W1 O1 C2 -66.0(8)
O12 W1 O1 C2 -27.5(12)
O5 W1 O1 C2 16.4(8)
W1 O5 C4 C3 6.8(14)
W1 O5 C4 C7 -172.7(6)
C2 C3 C4 O5 4.4(16)
C2 C3 C4 C7 -176.1(9)
W1 O1 C2 C3 -13.0(14)
W1 O1 C2 C6 167.2(6)
C4 C3 C2 O1 -1.2(16)
C4 C3 C2 C6 178.5(9)
C25 W1 O8 C9 56.3(14)
C21 W1 O8 C9 -126.7(8)
C23 W1 O8 C9 -69.4(8)
O12 W1 O8 C9 11.3(8)
O1 W1 O8 C9 177.7(8)
O5 W1 O8 C9 93.4(8)
C9 C10 C11 O12 7.9(18)
C9 C10 C11 C14 -171.5(11)
C10 C11 O12 W1 5.6(14)
C14 C11 O12 W1 -174.9(6)
C25 W1 O12 C11 -178.3(8)
C21 W1 O12 C11 127.2(8)
C23 W1 O12 C11 75.1(8)
O8 W1 O12 C11 -12.1(7)
O1 W1 O12 C11 -49.4(11)
O5 W1 O12 C11 -93.4(8)
W1 O8 C9 C10 -4.0(16)
W1 O8 C9 C13 176.7(7)
C11 C10 C9 O8 -8.8(19)
C11 C10 C9 C13 170.4(11)
C25 W1 C21 O22 -67(56)
C23 W1 C21 O22 49(56)
O8 W1 C21 O22 114(56)
O12 W1 C21 O22 -8(57)
O1 W1 C21 O22 171(100)
O5 W1 C21 O22 -126(56)
C25 W1 C23 O24 -141(15)
C21 W1 C23 O24 159(15)
O8 W1 C23 O24 23(15)
O12 W1 C23 O24 -64(15)
O1 W1 C23 O24 97(15)
O5 W1 C23 O24 -31(16)
C21 W1 C25 O40 -166(9)
C23 W1 C25 O40 135(9)
O8 W1 C25 O40 12(10)
O12 W1 C25 O40 57(9)
O1 W1 C25 O40 -104(9)
O5 W1 C25 O40 -25(9)
